data_7024206
loop_
_publ_author_name
'Portius, Peter'
'Davis, Martin'

_publ_section_title
;
 A new hexakis(isocyanato)silicate(IV) and the first neutral Lewis-base
 adducts of silicon tetraisocyanate.
;
_journal_issue 2
_journal_name_full 'Dalton transactions (Cambridge, England : 2003)'
_journal_page_first 527
_journal_page_last 532
_journal_paper_doi 10.1039/b912736d
_journal_volume 39
_journal_year 2010
_chemical_formula_moiety 'C16 H8 N6 O4 Si, C2 H3 N'
_chemical_formula_sum 'C18 H11 N7 O4 Si'
_chemical_formula_weight 417.43
_chemical_name_systematic
;
?
;
_space_group_IT_number 33
_symmetry_cell_setting orthorhombic
_symmetry_space_group_name_Hall 'P 2c -2n'
_symmetry_space_group_name_H-M 'P n a 21'
_atom_sites_solution_hydrogens geom
_atom_sites_solution_primary direct
_atom_sites_solution_secondary difmap
_audit_creation_method SHELXL-97
_cell_angle_alpha 90.00
_cell_angle_beta 90.00
_cell_angle_gamma 90.00
_cell_formula_units_Z 4
_cell_length_a 6.9932(9)
_cell_length_b 18.085(2)
_cell_length_c 14.1246(15)
_cell_measurement_reflns_used 2074
_cell_measurement_temperature 120(2)
_cell_measurement_theta_max 27.04
_cell_measurement_theta_min 2.25
_cell_volume 1786.4(4)
_computing_cell_refinement 'Bruker SMART'
_computing_data_collection 'Bruker SMART'
_computing_data_reduction 'Bruker SAINT'
_computing_molecular_graphics 'Bruker SHELXTL'
_computing_publication_material 'Bruker SHELXTL'
_computing_structure_refinement 'SHELXL-97 (Sheldrick, 1997)'
_computing_structure_solution 'Bruker SHELXTL'
_diffrn_ambient_temperature 120(2)
_diffrn_detector_area_resol_mean 100
_diffrn_measured_fraction_theta_full 0.998
_diffrn_measured_fraction_theta_max 0.998
_diffrn_measurement_device_type 'CCD area detector'
_diffrn_measurement_method 'omega scans'
_diffrn_radiation_monochromator graphite
_diffrn_radiation_source 'fine-focus sealed tube'
_diffrn_radiation_type MoK\a
_diffrn_radiation_wavelength 0.71073
_diffrn_reflns_av_R_equivalents 0.0464
_diffrn_reflns_av_sigmaI/netI 0.0392
_diffrn_reflns_limit_h_max 8
_diffrn_reflns_limit_h_min -9
_diffrn_reflns_limit_k_max 23
_diffrn_reflns_limit_k_min -22
_diffrn_reflns_limit_l_max 18
_diffrn_reflns_limit_l_min -17
_diffrn_reflns_number 9835
_diffrn_reflns_theta_full 25.00
_diffrn_reflns_theta_max 27.50
_diffrn_reflns_theta_min 2.25
_diffrn_standards_decay_% 0
_diffrn_standards_number 0
_exptl_absorpt_coefficient_mu 0.177
_exptl_absorpt_correction_T_max 0.9929
_exptl_absorpt_correction_T_min 0.9521
_exptl_absorpt_correction_type multi-scan
_exptl_absorpt_process_details sadabs
_exptl_crystal_colour colourless
_exptl_crystal_density_diffrn 1.552
_exptl_crystal_density_method 'not measured'
_exptl_crystal_description sheet
_exptl_crystal_F_000 856
_exptl_crystal_size_max 0.28
_exptl_crystal_size_mid 0.19
_exptl_crystal_size_min 0.04
_refine_diff_density_max 0.265
_refine_diff_density_min -0.187
_refine_diff_density_rms 0.051
_refine_ls_abs_structure_details 'Flack H D (1983), Acta Cryst. A39, 876-881'
_refine_ls_extinction_method none
_refine_ls_goodness_of_fit_ref 1.028
_refine_ls_hydrogen_treatment constr
_refine_ls_matrix_type full
_refine_ls_number_parameters 273
_refine_ls_number_reflns 2129
_refine_ls_number_restraints 1
_refine_ls_restrained_S_all 1.028
_refine_ls_R_factor_all 0.0467
_refine_ls_R_factor_gt 0.0365
_refine_ls_shift/su_max 0.000
_refine_ls_shift/su_mean 0.000
_refine_ls_structure_factor_coef Fsqd
_refine_ls_weighting_details 'calc w=1/[\s^2^(Fo^2^)+(0.0499P)^2^+0.0291P] where P=(Fo^2^+2Fc^2^)/3'
_refine_ls_weighting_scheme calc
_refine_ls_wR_factor_gt 0.0813
_refine_ls_wR_factor_ref 0.0862
_reflns_number_gt 1824
_reflns_number_total 2129
_reflns_threshold_expression >2sigma(I)
_cod_data_source_file b912736d.txt
_cod_data_source_block ch1ppx70_0n
_cod_depositor_comments
;
The following automatic conversions were performed:

'_symmetry_cell_setting' value 'Orthorhombic' changed to
'orthorhombic' according to
/home/saulius/struct/CIF-dictionaries/cif_core.dic dictionary named
'cif_core.dic' version 2.4.2 from 2011-04-26.

Automatic conversion script
Id: cif_fix_values 1891 2012-01-12 08:04:46Z andrius 
;
_cod_original_sg_symbol_H-M Pna2(1)
_cod_database_code 7024206

loop_
_symmetry_equiv_pos_as_xyz
'x, y, z'
'-x, -y, z+1/2'
'-x+1/2, y+1/2, z+1/2'
'x+1/2, -y+1/2, z'

loop_
_atom_site_label
_atom_site_type_symbol
_atom_site_fract_x
_atom_site_fract_y
_atom_site_fract_z
_atom_site_U_iso_or_equiv
_atom_site_adp_type
_atom_site_occupancy
_atom_site_symmetry_multiplicity
_atom_site_calc_flag
_atom_site_refinement_flags
Si1 Si 0.74497(13) 0.98308(4) 0.07612(6) 0.01996(18) Uani 1 1 d .
O1 O 0.9965(4) 1.11185(12) -0.12840(17) 0.0396(6) Uani 1 1 d .
O2 O 0.6724(7) 1.17369(15) 0.2283(2) 0.0936(15) Uani 1 1 d .
O3 O 1.2098(4) 1.01558(15) 0.23571(17) 0.0377(6) Uani 1 1 d .
O4 O 0.2697(4) 0.94817(13) -0.08445(17) 0.0368(6) Uani 1 1 d .
N1 N 0.8277(4) 1.03364(13) -0.02370(18) 0.0261(6) Uani 1 1 d .
N2 N 0.6936(4) 1.06010(13) 0.15093(18) 0.0265(6) Uani 1 1 d .
N3 N 0.9848(4) 0.97105(12) 0.12362(17) 0.0231(6) Uani 1 1 d .
N4 N 0.4999(4) 0.97998(12) 0.03167(18) 0.0248(6) Uani 1 1 d .
N5 N 0.6607(4) 0.91359(13) 0.17638(15) 0.0193(5) Uani 1 1 d .
N6 N 0.7874(4) 0.88855(13) 0.00752(17) 0.0201(5) Uani 1 1 d .
N7 N 0.6940(5) 0.21322(17) -0.0030(2) 0.0422(8) Uani 1 1 d .
C1 C 0.9120(5) 1.07256(15) -0.0746(2) 0.0249(7) Uani 1 1 d .
C2 C 0.6841(6) 1.11665(17) 0.1879(2) 0.0383(9) Uani 1 1 d .
C3 C 1.0938(5) 0.99370(15) 0.1811(2) 0.0233(6) Uani 1 1 d .
C4 C 0.3881(5) 0.96417(15) -0.0272(2) 0.0233(7) Uani 1 1 d .
C5 C 0.5927(5) 0.92958(16) 0.26193(19) 0.0239(7) Uani 1 1 d .
H024 H 0.5770 0.9799 0.2794 0.029 Uiso 1 1 calc R
C6 C 0.5437(5) 0.87430(16) 0.3271(2) 0.0240(7) Uani 1 1 d .
H021 H 0.4952 0.8878 0.3875 0.029 Uiso 1 1 calc R
C7 C 0.5649(5) 0.80120(15) 0.3047(2) 0.0223(6) Uani 1 1 d .
H022 H 0.5340 0.7638 0.3494 0.027 Uiso 1 1 calc R
C8 C 0.6338(5) 0.78258(15) 0.2136(2) 0.0206(6) Uani 1 1 d .
C9 C 0.6535(4) 0.70856(15) 0.1787(2) 0.0217(6) Uani 1 1 d .
H020 H 0.6242 0.6681 0.2191 0.026 Uiso 1 1 calc R
C10 C 0.7139(4) 0.69512(16) 0.0880(2) 0.0225(7) Uani 1 1 d .
H012 H 0.7239 0.6456 0.0662 0.027 Uiso 1 1 calc R
C11 C 0.7622(4) 0.75486(16) 0.0258(2) 0.0205(6) Uani 1 1 d .
C12 C 0.8234(5) 0.74652(17) -0.0691(2) 0.0239(7) Uani 1 1 d .
H016 H 0.8341 0.6987 -0.0965 0.029 Uiso 1 1 calc R
C13 C 0.8671(5) 0.80845(16) -0.1210(2) 0.0250(7) Uani 1 1 d .
H017 H 0.9106 0.8035 -0.1844 0.030 Uiso 1 1 calc R
C14 C 0.8479(5) 0.87919(16) -0.0808(2) 0.0241(7) Uani 1 1 d .
H027 H 0.8789 0.9214 -0.1178 0.029 Uiso 1 1 calc R
C15 C 0.7457(4) 0.82757(15) 0.05914(19) 0.0176(6) Uani 1 1 d .
C16 C 0.6796(4) 0.84079(15) 0.15277(19) 0.0180(6) Uani 1 1 d .
C17 C 0.7200(6) 0.3363(2) 0.0888(3) 0.0484(11) Uani 1 1 d .
H11A H 0.8082 0.3696 0.0558 0.073 Uiso 1 1 calc R
H11B H 0.7683 0.3264 0.1527 0.073 Uiso 1 1 calc R
H11C H 0.5936 0.3594 0.0930 0.073 Uiso 1 1 calc R
C18 C 0.7053(5) 0.26764(19) 0.0371(2) 0.0308(8) Uani 1 1 d .

loop_
_atom_site_aniso_label
_atom_site_aniso_U_11
_atom_site_aniso_U_22
_atom_site_aniso_U_33
_atom_site_aniso_U_23
_atom_site_aniso_U_13
_atom_site_aniso_U_12
Si1 0.0279(4) 0.0139(3) 0.0180(3) 0.0003(3) 0.0003(3) -0.0001(3)
O1 0.0428(16) 0.0338(13) 0.0424(13) 0.0117(11) 0.0072(12) -0.0069(12)
O2 0.219(5) 0.0284(15) 0.0331(14) -0.0080(12) -0.011(2) 0.024(2)
O3 0.0391(17) 0.0482(15) 0.0258(12) -0.0096(10) -0.0056(12) -0.0045(12)
O4 0.0418(16) 0.0389(14) 0.0298(12) 0.0051(11) -0.0080(12) -0.0087(11)
N1 0.0370(17) 0.0186(12) 0.0228(12) 0.0015(10) -0.0004(13) -0.0025(12)
N2 0.0348(17) 0.0175(13) 0.0271(13) -0.0004(10) 0.0015(13) 0.0012(11)
N3 0.0295(16) 0.0192(13) 0.0205(12) -0.0009(10) 0.0003(12) -0.0021(11)
N4 0.0290(16) 0.0216(13) 0.0237(12) 0.0014(10) -0.0032(13) 0.0035(11)
N5 0.0231(14) 0.0172(11) 0.0175(11) -0.0004(9) 0.0002(11) 0.0008(10)
N6 0.0217(15) 0.0192(12) 0.0194(11) -0.0002(9) -0.0005(10) -0.0015(10)
N7 0.053(2) 0.0345(17) 0.0386(16) -0.0031(13) -0.0062(16) 0.0005(15)
C1 0.0311(19) 0.0175(14) 0.0262(14) -0.0013(13) -0.0043(15) 0.0016(13)
C2 0.074(3) 0.0199(16) 0.0208(14) 0.0009(13) -0.0028(17) 0.0061(16)
C3 0.0292(18) 0.0174(13) 0.0235(14) -0.0019(11) 0.0047(14) 0.0005(13)
C4 0.0299(19) 0.0177(14) 0.0222(14) 0.0060(12) 0.0042(15) 0.0005(13)
C5 0.0297(19) 0.0212(14) 0.0207(13) -0.0036(11) 0.0004(14) 0.0009(13)
C6 0.0269(18) 0.0263(15) 0.0189(13) 0.0000(11) 0.0016(13) -0.0006(14)
C7 0.0224(17) 0.0219(14) 0.0226(13) 0.0018(12) -0.0027(13) -0.0019(13)
C8 0.0200(17) 0.0201(14) 0.0216(14) 0.0018(11) -0.0027(13) 0.0007(12)
C9 0.0200(17) 0.0175(14) 0.0276(15) 0.0051(11) -0.0027(13) -0.0018(12)
C10 0.0229(17) 0.0153(13) 0.0294(15) -0.0032(12) -0.0037(14) 0.0018(11)
C11 0.0209(16) 0.0180(14) 0.0226(14) -0.0044(11) -0.0021(14) 0.0007(12)
C12 0.0257(17) 0.0217(15) 0.0242(14) -0.0041(12) -0.0012(14) 0.0039(12)
C13 0.0291(19) 0.0255(16) 0.0204(14) -0.0023(12) 0.0016(14) 0.0011(13)
C14 0.0296(19) 0.0242(15) 0.0185(13) 0.0007(12) 0.0022(14) -0.0016(13)
C15 0.0190(14) 0.0153(13) 0.0185(15) -0.0018(9) -0.0019(12) -0.0016(12)
C16 0.0182(16) 0.0176(14) 0.0182(13) -0.0013(10) -0.0030(13) 0.0004(11)
C17 0.064(3) 0.0320(19) 0.049(2) -0.0076(17) -0.004(2) 0.0006(18)
C18 0.033(2) 0.0299(19) 0.0295(16) 0.0063(14) -0.0005(15) 0.0042(14)

loop_
_atom_type_symbol
_atom_type_description
_atom_type_scat_dispersion_real
_atom_type_scat_dispersion_imag
_atom_type_scat_source
C C 0.0033 0.0000 'International Tables Vol C Tables 4.2.6.8 and 6.1.1.4'
H H 0.0000 0.0000 'International Tables Vol C Tables 4.2.6.8 and 6.1.1.4'
N N 0.0061 0.0000 'International Tables Vol C Tables 4.2.6.8 and 6.1.1.4'
O O 0.0106 0.0000 'International Tables Vol C Tables 4.2.6.8 and 6.1.1.4'
Si Si 0.0817 0.0000 'International Tables Vol C Tables 4.2.6.8 and 6.1.1.4'

loop_
_geom_angle_atom_site_label_1
_geom_angle_atom_site_label_2
_geom_angle_atom_site_label_3
_geom_angle
N1 Si1 N2 97.68(12)
N1 Si1 N3 93.09(13)
N2 Si1 N3 93.47(12)
N1 Si1 N4 92.79(13)
N2 Si1 N4 92.22(13)
N3 Si1 N4 171.21(11)
N1 Si1 N5 171.64(12)
N2 Si1 N5 90.68(11)
N3 Si1 N5 86.27(11)
N4 Si1 N5 86.97(11)
N1 Si1 N6 90.42(11)
N2 Si1 N6 171.89(12)
N3 Si1 N6 86.52(11)
N4 Si1 N6 86.91(11)
N5 Si1 N6 81.22(10)
C1 N1 Si1 164.6(3)
C2 N2 Si1 167.0(3)
C3 N3 Si1 143.4(2)
C4 N4 Si1 150.9(3)
C5 N5 C16 117.8(2)
C5 N5 Si1 128.1(2)
C16 N5 Si1 114.08(18)
C14 N6 C15 118.1(3)
C14 N6 Si1 128.0(2)
C15 N6 Si1 113.96(19)
N1 C1 O1 178.6(3)
N2 C2 O2 178.0(4)
N3 C3 O3 176.9(3)
N4 C4 O4 177.6(4)
N5 C5 C6 121.9(3)
N5 C5 H024 119.0
C6 C5 H024 119.0
C7 C6 C5 120.8(3)
C7 C6 H021 119.6
C5 C6 H021 119.6
C6 C7 C8 118.5(3)
C6 C7 H022 120.8
C8 C7 H022 120.8
C16 C8 C7 117.3(3)
C16 C8 C9 118.1(3)
C7 C8 C9 124.6(3)
C10 C9 C8 121.1(3)
C10 C9 H020 119.4
C8 C9 H020 119.4
C9 C10 C11 120.8(3)
C9 C10 H012 119.6
C11 C10 H012 119.6
C15 C11 C12 116.3(3)
C15 C11 C10 118.8(2)
C12 C11 C10 124.9(3)
C13 C12 C11 119.1(3)
C13 C12 H016 120.4
C11 C12 H016 120.4
C12 C13 C14 120.3(3)
C12 C13 H017 119.8
C14 C13 H017 119.8
N6 C14 C13 121.7(3)
N6 C14 H027 119.1
C13 C14 H027 119.1
N6 C15 C11 124.4(2)
N6 C15 C16 115.7(2)
C11 C15 C16 119.8(2)
N5 C16 C8 123.7(3)
N5 C16 C15 114.9(2)
C8 C16 C15 121.4(2)
C18 C17 H11A 109.5
C18 C17 H11B 109.5
H11A C17 H11B 109.5
C18 C17 H11C 109.5
H11A C17 H11C 109.5
H11B C17 H11C 109.5
N7 C18 C17 179.4(4)

loop_
_geom_bond_atom_site_label_1
_geom_bond_atom_site_label_2
_geom_bond_distance
Si1 N1 1.777(3)
Si1 N2 1.785(3)
Si1 N3 1.820(3)
Si1 N4 1.826(3)
Si1 N5 1.983(2)
Si1 N6 1.987(3)
O1 C1 1.197(4)
O2 C2 1.182(4)
O3 C3 1.187(4)
O4 C4 1.193(4)
N1 C1 1.166(4)
N2 C2 1.150(4)
N3 C3 1.186(4)
N4 C4 1.177(4)
N5 C5 1.330(3)
N5 C16 1.365(3)
N6 C14 1.329(4)
N6 C15 1.354(4)
N7 C18 1.138(4)
C5 C6 1.401(4)
C5 H024 0.9500
C6 C7 1.367(4)
C6 H021 0.9500
C7 C8 1.415(4)
C7 H022 0.9500
C8 C16 1.396(4)
C8 C9 1.433(4)
C9 C10 1.370(4)
C9 H020 0.9500
C10 C11 1.434(4)
C10 H012 0.9500
C11 C15 1.402(4)
C11 C12 1.414(4)
C12 C13 1.374(4)
C12 H016 0.9500
C13 C14 1.406(4)
C13 H017 0.9500
C14 H027 0.9500
C15 C16 1.421(4)
C17 C18 1.444(5)
C17 H11A 0.9800
C17 H11B 0.9800
C17 H11C 0.9800
